data_7207573
loop_
_publ_author_name
'Nanubolu, Jagadeesh Babu'
'Sridhar, Balasubramanian'
'Ravikumar, Krishnan'

_publ_section_title
;
 Resonance-assisted amide protonation in dutasteride hydrochloride salt
;
_journal_issue 7
_journal_name_full CrystEngComm
_journal_page_first 2571
_journal_paper_doi 10.1039/c2ce06421a
_journal_volume 14
_journal_year 2012
_chemical_absolute_configuration ad
_chemical_formula_moiety '2(C27 H30 F6 N2 O2), H2 O'
_chemical_formula_sum 'C54 H62 F12 N4 O5'
_chemical_formula_weight 1075.08
_chemical_name_common 'Dutasteride hemihydrate'
_chemical_name_systematic
;
?
;
_space_group_IT_number 19
_symmetry_cell_setting orthorhombic
_symmetry_space_group_name_Hall 'P 2ac 2ab'
_symmetry_space_group_name_H-M 'P 21 21 21'
_atom_sites_solution_hydrogens geom
_atom_sites_solution_primary direct
_atom_sites_solution_secondary difmap
_audit_creation_method SHELXL-97
_cell_angle_alpha 90.00
_cell_angle_beta 90.00
_cell_angle_gamma 90.00
_cell_formula_units_Z 4
_cell_length_a 8.2124(7)
_cell_length_b 18.5162(17)
_cell_length_c 34.876(3)
_cell_measurement_reflns_used 9822
_cell_measurement_temperature 294(2)
_cell_measurement_theta_max 20.57
_cell_measurement_theta_min 2.27
_cell_volume 5303.3(8)
_computing_cell_refinement 'SAINT (Bruker, 2001)'
_computing_data_collection 'SMART (Bruker, 2001)'
_computing_data_reduction SAINT
_computing_molecular_graphics 'SHELXTL/PC (Sheldrick, 1990)'
_computing_publication_material SHELXL97
_computing_structure_refinement 'SHELXL-97 (Sheldrick, 2008)'
_computing_structure_solution 'SHELXS-97 (Sheldrick, 2008)'
_diffrn_ambient_temperature 294(2)
_diffrn_measured_fraction_theta_full 1.000
_diffrn_measured_fraction_theta_max 1.000
_diffrn_measurement_device 'Bruker SMART APEX CCD area-detector'
_diffrn_measurement_device_type 'CCD Area Detector'
_diffrn_measurement_method '\w scan'
_diffrn_radiation_monochromator graphite
_diffrn_radiation_source 'fine-focus sealed tube'
_diffrn_radiation_type MoK\a
_diffrn_radiation_wavelength 0.71073
_diffrn_reflns_av_R_equivalents 0.0427
_diffrn_reflns_av_sigmaI/netI 0.0219
_diffrn_reflns_limit_h_max 9
_diffrn_reflns_limit_h_min -9
_diffrn_reflns_limit_k_max 21
_diffrn_reflns_limit_k_min -22
_diffrn_reflns_limit_l_max 41
_diffrn_reflns_limit_l_min -41
_diffrn_reflns_number 51297
_diffrn_reflns_theta_full 25.00
_diffrn_reflns_theta_max 25.00
_diffrn_reflns_theta_min 1.17
_diffrn_standards_number 0
_exptl_absorpt_coefficient_mu 0.115
_exptl_absorpt_correction_type none
_exptl_crystal_colour colorless
_exptl_crystal_density_diffrn 1.346
_exptl_crystal_density_method 'not measured'
_exptl_crystal_description block
_exptl_crystal_F_000 2248
_exptl_crystal_size_max 0.21
_exptl_crystal_size_mid 0.18
_exptl_crystal_size_min 0.13
_refine_diff_density_max 0.798
_refine_diff_density_min -0.196
_refine_diff_density_rms 0.058
_refine_ls_extinction_method none
_refine_ls_goodness_of_fit_ref 1.121
_refine_ls_hydrogen_treatment mixed
_refine_ls_matrix_type full
_refine_ls_number_parameters 786
_refine_ls_number_reflns 5243
_refine_ls_number_restraints 236
_refine_ls_restrained_S_all 1.148
_refine_ls_R_factor_all 0.0761
_refine_ls_R_factor_gt 0.0660
_refine_ls_shift/su_max 0.000
_refine_ls_shift/su_mean 0.000
_refine_ls_structure_factor_coef Fsqd
_refine_ls_weighting_details 'calc w=1/[\s^2^(Fo^2^)+(0.1155P)^2^+1.9302P] where P=(Fo^2^+2Fc^2^)/3'
_refine_ls_weighting_scheme calc
_refine_ls_wR_factor_gt 0.1770
_refine_ls_wR_factor_ref 0.1893
_reflns_number_gt 4559
_reflns_number_total 5243
_reflns_threshold_expression I>2\s(I)
_cod_data_source_file c2ce06421a.txt
_cod_data_source_block ah_(hemihydrate)
_cod_database_code 7207573

loop_
_symmetry_equiv_pos_as_xyz
'x, y, z'
'-x+1/2, -y, z+1/2'
'-x, y+1/2, -z+1/2'
'x+1/2, -y+1/2, -z'

loop_
_atom_site_label
_atom_site_type_symbol
_atom_site_fract_x
_atom_site_fract_y
_atom_site_fract_z
_atom_site_U_iso_or_equiv
_atom_site_adp_type
_atom_site_occupancy
_atom_site_symmetry_multiplicity
_atom_site_calc_flag
_atom_site_refinement_flags
_atom_site_disorder_assembly
_atom_site_disorder_group
C1A C -0.2212(6) 0.3244(4) 0.22991(14) 0.0592(16) Uani 1 1 d . . .
H1A H -0.2865 0.3137 0.2089 0.071 Uiso 1 1 calc R . .
C2A C -0.2756(7) 0.3113(4) 0.26470(16) 0.0649(17) Uani 1 1 d . . .
H2A H -0.3790 0.2917 0.2678 0.078 Uiso 1 1 calc R . .
C3A C -0.1771(6) 0.3270(3) 0.29882(13) 0.0503(13) Uani 1 1 d . . .
C5A C 0.0514(6) 0.3209(3) 0.25448(13) 0.0453(12) Uani 1 1 d . . .
H5A H 0.0483 0.2686 0.2500 0.054 Uiso 1 1 calc R . .
C6A C 0.2260(6) 0.3438(5) 0.25306(14) 0.0672(19) Uani 1 1 d . . .
H6A H 0.2867 0.3194 0.2731 0.081 Uiso 1 1 calc R . .
H6B H 0.2338 0.3954 0.2574 0.081 Uiso 1 1 calc R . .
C7A C 0.2979(6) 0.3250(4) 0.21414(14) 0.0655(18) Uani 1 1 d . . .
H7A H 0.3018 0.2729 0.2114 0.079 Uiso 1 1 calc R . .
H7B H 0.4086 0.3430 0.2128 0.079 Uiso 1 1 calc R . .
C8A C 0.1992(5) 0.3569(3) 0.18096(12) 0.0400(11) Uani 1 1 d . . .
H8A H 0.2077 0.4097 0.1822 0.048 Uiso 1 1 calc R . .
C9A C 0.0178(5) 0.3362(3) 0.18392(12) 0.0369(10) Uani 1 1 d . . .
H9A H 0.0130 0.2834 0.1821 0.044 Uiso 1 1 calc R . .
C10A C -0.0541(5) 0.3565(3) 0.22366(12) 0.0382(10) Uani 1 1 d . . .
C11A C -0.0797(6) 0.3653(3) 0.15001(13) 0.0482(13) Uani 1 1 d . . .
H11A H -0.0858 0.4175 0.1520 0.058 Uiso 1 1 calc R . .
H11B H -0.1898 0.3466 0.1514 0.058 Uiso 1 1 calc R . .
C12A C -0.0058(6) 0.3453(3) 0.11100(12) 0.0426(11) Uani 1 1 d . . .
H12A H -0.0155 0.2936 0.1071 0.051 Uiso 1 1 calc R . .
H12B H -0.0666 0.3692 0.0908 0.051 Uiso 1 1 calc R . .
C13A C 0.1719(5) 0.3668(3) 0.10828(12) 0.0346(10) Uani 1 1 d . . .
C14A C 0.2629(5) 0.3321(3) 0.14216(12) 0.0383(10) Uani 1 1 d . . .
H14A H 0.2418 0.2800 0.1407 0.046 Uiso 1 1 calc R . .
C15A C 0.4434(6) 0.3426(4) 0.13248(15) 0.0610(16) Uani 1 1 d . . .
H15A H 0.5097 0.3055 0.1444 0.073 Uiso 1 1 calc R . .
H15B H 0.4813 0.3896 0.1408 0.073 Uiso 1 1 calc R . .
C16A C 0.4485(6) 0.3362(4) 0.08830(14) 0.0532(13) Uani 1 1 d . . .
H16A H 0.5022 0.3778 0.0772 0.064 Uiso 1 1 calc R . .
H16B H 0.5071 0.2930 0.0807 0.064 Uiso 1 1 calc R . .
C17A C 0.2701(6) 0.3322(3) 0.07498(12) 0.0392(10) Uani 1 1 d . . .
H17A H 0.2392 0.2812 0.0731 0.047 Uiso 1 1 calc R . .
C18A C 0.1902(8) 0.4492(3) 0.10654(15) 0.0529(13) Uani 1 1 d . . .
H18A H 0.1365 0.4706 0.1282 0.079 Uiso 1 1 calc R . .
H18B H 0.1418 0.4670 0.0833 0.079 Uiso 1 1 calc R . .
H18C H 0.3036 0.4617 0.1070 0.079 Uiso 1 1 calc R . .
C19A C -0.0676(9) 0.4379(3) 0.22855(16) 0.0713(19) Uani 1 1 d . . .
H19A H -0.1028 0.4488 0.2542 0.107 Uiso 1 1 calc R . .
H19B H -0.1452 0.4567 0.2105 0.107 Uiso 1 1 calc R . .
H19C H 0.0368 0.4597 0.2241 0.107 Uiso 1 1 calc R . .
C20A C 0.2439(6) 0.3672(3) 0.03594(12) 0.0405(11) Uani 1 1 d . . .
C22A C 0.0600(6) 0.3584(3) -0.02038(13) 0.0407(11) Uani 1 1 d . . .
C23A C -0.1039(6) 0.3576(3) -0.03172(14) 0.0444(11) Uani 1 1 d . . .
C24A C -0.1470(8) 0.3693(3) -0.06971(16) 0.0617(15) Uani 1 1 d . . .
H24A H -0.2563 0.3702 -0.0767 0.074 Uiso 1 1 calc R . .
C25A C -0.0287(9) 0.3795(4) -0.09707(16) 0.0684(17) Uani 1 1 d . . .
H25A H -0.0572 0.3869 -0.1226 0.082 Uiso 1 1 calc R . .
C26A C 0.1338(8) 0.3787(4) -0.08616(15) 0.0604(15) Uani 1 1 d . A .
C27A C 0.1781(7) 0.3694(3) -0.04808(14) 0.0518(13) Uani 1 1 d . . .
H27A H 0.2875 0.3705 -0.0412 0.062 Uiso 1 1 calc R . .
C28A C -0.2366(7) 0.3454(3) -0.00279(16) 0.0518(13) Uani 1 1 d . . .
C29A C 0.2635(10) 0.3863(5) -0.11592(17) 0.094(2) Uani 1 1 d DU . .
F1A F -0.2103(4) 0.28589(18) 0.01815(10) 0.0662(9) Uani 1 1 d . . .
F2A F -0.2484(5) 0.3992(2) 0.02191(11) 0.0751(11) Uani 1 1 d . . .
F3A F -0.3813(4) 0.3365(2) -0.01918(11) 0.0769(11) Uani 1 1 d . . .
F4A F 0.4112(15) 0.3932(8) -0.1020(4) 0.103(3) Uani 0.498(9) 1 d PDU A 1
F5A F 0.2635(16) 0.3272(6) -0.1391(3) 0.104(3) Uani 0.498(9) 1 d PDU A 1
F6A F 0.2407(16) 0.4402(6) -0.1395(3) 0.113(3) Uani 0.498(9) 1 d PDU A 1
F41 F 0.4061(14) 0.3575(7) -0.1053(3) 0.098(3) Uani 0.502(9) 1 d PDU A 2
F51 F 0.2215(15) 0.3627(8) -0.1491(2) 0.110(3) Uani 0.502(9) 1 d PDU A 2
F61 F 0.3032(15) 0.4570(5) -0.1217(3) 0.109(3) Uani 0.502(9) 1 d PDU A 2
N4A N -0.0197(5) 0.3343(3) 0.29221(11) 0.0491(11) Uani 1 1 d D . .
H3N H 0.044(5) 0.339(3) 0.3101(11) 0.044(15) Uiso 1 1 d D . .
N21A N 0.1049(5) 0.3446(3) 0.01771(11) 0.0435(10) Uani 1 1 d D . .
H4N H 0.056(9) 0.313(3) 0.030(2) 0.10(3) Uiso 1 1 d D . .
O1A O -0.2392(5) 0.3360(3) 0.33103(10) 0.0666(12) Uani 1 1 d . . .
O2A O 0.3340(5) 0.4101(2) 0.02168(10) 0.0641(12) Uani 1 1 d . . .
C1B C 0.1693(6) 0.3756(4) 0.45938(14) 0.0581(16) Uani 1 1 d . . .
H1B H 0.2396 0.3740 0.4803 0.070 Uiso 1 1 calc R . .
C2B C 0.2273(7) 0.3621(4) 0.42493(16) 0.0637(17) Uani 1 1 d . . .
H2B H 0.3369 0.3505 0.4223 0.076 Uiso 1 1 calc R . .
C3B C 0.1256(6) 0.3648(3) 0.39078(14) 0.0473(12) Uani 1 1 d . . .
C5B C -0.1015(6) 0.3514(3) 0.43484(13) 0.0411(11) Uani 1 1 d . . .
H5B H -0.0844 0.2999 0.4399 0.049 Uiso 1 1 calc R . .
C6B C -0.2833(6) 0.3647(4) 0.43650(13) 0.0554(15) Uani 1 1 d . . .
H6C H -0.3377 0.3363 0.4169 0.066 Uiso 1 1 calc R . .
H6D H -0.3057 0.4153 0.4316 0.066 Uiso 1 1 calc R . .
C7B C -0.3471(6) 0.3438(4) 0.47591(13) 0.0562(15) Uani 1 1 d . . .
H7C H -0.4614 0.3566 0.4775 0.067 Uiso 1 1 calc R . .
H7D H -0.3391 0.2918 0.4788 0.067 Uiso 1 1 calc R . .
C8B C -0.2569(6) 0.3795(3) 0.50881(12) 0.0396(10) Uani 1 1 d . . .
H8B H -0.2764 0.4317 0.5076 0.047 Uiso 1 1 calc R . .
C9B C -0.0719(5) 0.3659(3) 0.50524(12) 0.0388(10) Uani 1 1 d . . .
H9B H -0.0574 0.3134 0.5051 0.047 Uiso 1 1 calc R . .
C10B C -0.0080(6) 0.3936(3) 0.46608(13) 0.0384(10) Uani 1 1 d . . .
C11B C 0.0237(7) 0.3944(4) 0.54004(13) 0.0556(14) Uani 1 1 d . . .
H11C H 0.1367 0.3798 0.5377 0.067 Uiso 1 1 calc R . .
H11D H 0.0204 0.4468 0.5399 0.067 Uiso 1 1 calc R . .
C12B C -0.0439(6) 0.3668(3) 0.57841(13) 0.0512(13) Uani 1 1 d . . .
H12C H -0.0297 0.3148 0.5799 0.061 Uiso 1 1 calc R . .
H12D H 0.0160 0.3886 0.5994 0.061 Uiso 1 1 calc R . .
C13B C -0.2247(6) 0.3854(3) 0.58211(12) 0.0391(10) Uani 1 1 d . . .
C14B C -0.3144(5) 0.3520(3) 0.54751(13) 0.0370(10) Uani 1 1 d . . .
H14B H -0.2909 0.3001 0.5480 0.044 Uiso 1 1 calc R . .
C15B C -0.4957(6) 0.3603(3) 0.55823(14) 0.0480(12) Uani 1 1 d . . .
H15C H -0.5352 0.4082 0.5518 0.058 Uiso 1 1 calc R . .
H15D H -0.5618 0.3246 0.5451 0.058 Uiso 1 1 calc R . .
C16B C -0.4984(7) 0.3483(3) 0.60179(14) 0.0508(13) Uani 1 1 d . . .
H16C H -0.5508 0.3028 0.6079 0.061 Uiso 1 1 calc R . .
H16D H -0.5576 0.3869 0.6144 0.061 Uiso 1 1 calc R . .
C17B C -0.3184(6) 0.3475(3) 0.61523(13) 0.0418(11) Uani 1 1 d . . .
H17B H -0.2819 0.2972 0.6167 0.050 Uiso 1 1 calc R . .
C18B C -0.2483(8) 0.4669(3) 0.58514(15) 0.0542(13) Uani 1 1 d . . .
H18D H -0.3618 0.4774 0.5887 0.081 Uiso 1 1 calc R . .
H18E H -0.2103 0.4895 0.5621 0.081 Uiso 1 1 calc R . .
H18F H -0.1876 0.4849 0.6066 0.081 Uiso 1 1 calc R . .
C19B C -0.0265(8) 0.4753(3) 0.46131(15) 0.0590(15) Uani 1 1 d . . .
H19D H 0.0516 0.4995 0.4773 0.089 Uiso 1 1 calc R . .
H19E H -0.1344 0.4895 0.4687 0.089 Uiso 1 1 calc R . .
H19F H -0.0081 0.4881 0.4350 0.089 Uiso 1 1 calc R . .
C20B C -0.2966(7) 0.3822(3) 0.65464(13) 0.0439(11) Uani 1 1 d . . .
C22B C -0.1396(7) 0.3778(3) 0.71340(13) 0.0488(13) Uani 1 1 d . . .
C23B C 0.0169(9) 0.3966(4) 0.72462(15) 0.0640(17) Uani 1 1 d . A .
C24B C 0.0442(10) 0.4207(5) 0.76161(18) 0.090(3) Uani 1 1 d . . .
H24B H 0.1491 0.4338 0.7689 0.107 Uiso 1 1 calc R . .
C25B C -0.0803(11) 0.4258(5) 0.78782(18) 0.093(3) Uani 1 1 d . . .
H25B H -0.0603 0.4419 0.8126 0.111 Uiso 1 1 calc R . .
C26B C -0.2346(9) 0.4066(4) 0.77668(15) 0.0642(17) Uani 1 1 d . A .
C27B C -0.2646(8) 0.3829(3) 0.73957(14) 0.0526(13) Uani 1 1 d . . .
H27B H -0.3699 0.3705 0.7323 0.063 Uiso 1 1 calc R . .
C28B C 0.1576(9) 0.3969(5) 0.69677(19) 0.0870(18) Uani 1 1 d DU . .
C29B C -0.3675(11) 0.4094(5) 0.80567(18) 0.0893(19) Uani 1 1 d DU . .
F1B F 0.163(2) 0.3358(6) 0.6740(5) 0.085(3) Uani 0.498(9) 1 d PDU A 1
F2B F 0.1634(16) 0.4503(6) 0.6734(4) 0.103(3) Uani 0.498(9) 1 d PDU A 1
F3B F 0.3040(14) 0.3937(8) 0.7151(3) 0.101(3) Uani 0.498(9) 1 d PDU A 1
F12 F 0.190(2) 0.3367(5) 0.6832(5) 0.091(3) Uani 0.502(9) 1 d PDU A 2
F22 F 0.1081(14) 0.4404(6) 0.6658(3) 0.096(3) Uani 0.502(9) 1 d PDU A 2
F32 F 0.2852(16) 0.4312(7) 0.7102(3) 0.102(3) Uani 0.502(9) 1 d PDU A 2
F4B F -0.3446(15) 0.4711(5) 0.8280(3) 0.100(3) Uani 0.498(9) 1 d PDU A 1
F5B F -0.363(2) 0.3570(5) 0.8287(4) 0.097(3) Uani 0.498(9) 1 d PDU A 1
F6B F -0.5089(13) 0.4204(8) 0.7913(3) 0.101(3) Uani 0.498(9) 1 d PDU A 1
F42 F -0.4185(18) 0.4728(5) 0.8158(3) 0.110(3) Uani 0.502(9) 1 d PDU A 2
F52 F -0.329(2) 0.3740(7) 0.8379(4) 0.094(3) Uani 0.502(9) 1 d PDU A 2
F62 F -0.5046(12) 0.3757(7) 0.7932(3) 0.098(3) Uani 0.502(9) 1 d PDU A 2
N4B N -0.0345(5) 0.3662(3) 0.39706(11) 0.0475(11) Uani 1 1 d . . .
H1N H -0.088(6) 0.367(2) 0.3768(14) 0.028(12) Uiso 1 1 d . . .
N21B N -0.1736(6) 0.3541(3) 0.67559(12) 0.0459(10) Uani 1 1 d . . .
H2N H -0.127(5) 0.318(2) 0.6680(12) 0.015(10) Uiso 1 1 d . . .
O1B O 0.1837(5) 0.3665(3) 0.35788(10) 0.0626(11) Uani 1 1 d . . .
O2B O -0.3807(6) 0.4311(2) 0.66555(10) 0.0644(12) Uani 1 1 d . . .
O1W O 0.4602(5) 0.2795(2) 0.34890(15) 0.0736(13) Uani 1 1 d D . .
H1W H 0.543(5) 0.308(3) 0.3424(18) 0.07(2) Uiso 1 1 d D . .
H2W H 0.376(5) 0.308(3) 0.353(2) 0.10(3) Uiso 1 1 d D . .

loop_
_atom_site_aniso_label
_atom_site_aniso_U_11
_atom_site_aniso_U_22
_atom_site_aniso_U_33
_atom_site_aniso_U_23
_atom_site_aniso_U_13
_atom_site_aniso_U_12
C1A 0.033(3) 0.113(5) 0.031(3) 0.003(3) 0.000(2) -0.008(3)
C2A 0.035(3) 0.120(5) 0.040(3) 0.002(3) 0.006(2) -0.018(3)
C3A 0.035(3) 0.086(4) 0.030(2) 0.004(2) 0.005(2) -0.012(3)
C5A 0.038(3) 0.074(3) 0.024(2) 0.003(2) 0.002(2) 0.000(2)
C6A 0.031(3) 0.145(6) 0.025(2) 0.007(3) -0.004(2) -0.003(3)
C7A 0.026(2) 0.136(6) 0.034(3) 0.008(3) -0.001(2) 0.008(3)
C8A 0.028(2) 0.067(3) 0.025(2) 0.001(2) 0.0003(18) -0.001(2)
C9A 0.032(2) 0.054(3) 0.025(2) 0.0032(19) -0.0016(18) 0.000(2)
C10A 0.032(2) 0.058(3) 0.024(2) 0.0043(19) 0.0019(18) 0.003(2)
C11A 0.029(2) 0.084(4) 0.031(2) 0.007(2) 0.0006(19) 0.006(2)
C12A 0.034(2) 0.067(3) 0.027(2) 0.004(2) -0.0003(19) 0.000(2)
C13A 0.032(2) 0.046(2) 0.026(2) 0.0011(18) 0.0046(18) 0.005(2)
C14A 0.030(2) 0.056(3) 0.029(2) 0.002(2) 0.0001(18) 0.005(2)
C15A 0.031(3) 0.112(5) 0.039(3) 0.008(3) 0.006(2) 0.003(3)
C16A 0.036(3) 0.086(4) 0.037(3) 0.002(3) 0.009(2) 0.009(3)
C17A 0.039(2) 0.052(3) 0.026(2) -0.0006(19) 0.0067(19) 0.005(2)
C18A 0.061(3) 0.057(3) 0.041(3) -0.002(2) 0.012(3) 0.000(3)
C19A 0.097(5) 0.074(4) 0.043(3) 0.001(3) 0.030(3) 0.018(4)
C20A 0.042(3) 0.054(3) 0.026(2) -0.003(2) 0.009(2) 0.000(2)
C22A 0.047(3) 0.046(3) 0.028(2) -0.0037(19) 0.006(2) 0.000(2)
C23A 0.048(3) 0.047(3) 0.039(3) -0.005(2) 0.000(2) 0.001(2)
C24A 0.062(4) 0.072(4) 0.051(3) 0.009(3) -0.009(3) 0.008(3)
C25A 0.075(4) 0.094(5) 0.036(3) 0.013(3) -0.007(3) -0.002(4)
C26A 0.070(4) 0.075(4) 0.036(3) 0.011(3) 0.002(3) -0.007(3)
C27A 0.049(3) 0.073(3) 0.034(2) 0.001(2) 0.004(2) -0.007(3)
C28A 0.043(3) 0.060(3) 0.052(3) -0.007(3) -0.001(2) -0.002(3)
C29A 0.098(4) 0.148(5) 0.036(3) 0.003(3) 0.017(3) -0.023(4)
F1A 0.057(2) 0.071(2) 0.070(2) 0.0146(17) 0.0070(17) -0.0110(16)
F2A 0.077(2) 0.080(2) 0.069(2) -0.0293(19) 0.0219(19) -0.004(2)
F3A 0.0406(17) 0.114(3) 0.076(2) -0.007(2) 0.0003(17) 0.0036(19)
F4A 0.090(5) 0.161(7) 0.058(4) -0.009(5) 0.019(4) -0.043(6)
F5A 0.116(6) 0.145(7) 0.051(5) -0.019(5) 0.023(5) -0.016(6)
F6A 0.129(6) 0.154(6) 0.057(5) 0.037(5) 0.022(4) -0.026(6)
F41 0.083(5) 0.151(8) 0.059(4) 0.004(6) 0.034(4) -0.002(6)
F51 0.121(6) 0.169(7) 0.039(4) -0.003(5) 0.017(4) -0.026(6)
F61 0.114(6) 0.146(6) 0.066(5) 0.017(5) 0.023(4) -0.039(5)
N4A 0.034(2) 0.089(3) 0.0246(19) -0.001(2) -0.0010(17) -0.008(2)
N21A 0.043(2) 0.059(3) 0.0280(19) 0.0033(18) 0.0060(17) -0.008(2)
O1A 0.042(2) 0.126(4) 0.0315(18) 0.000(2) 0.0109(16) -0.022(2)
O2A 0.063(3) 0.090(3) 0.0392(19) 0.0117(19) 0.0022(19) -0.030(2)
C1B 0.033(3) 0.111(5) 0.031(3) -0.002(3) -0.005(2) -0.007(3)
C2B 0.031(3) 0.115(5) 0.045(3) -0.010(3) 0.002(2) 0.002(3)
C3B 0.037(3) 0.072(4) 0.033(2) -0.012(2) 0.004(2) 0.004(2)
C5B 0.036(2) 0.058(3) 0.029(2) -0.008(2) -0.0032(19) 0.002(2)
C6B 0.035(3) 0.100(4) 0.031(2) -0.011(3) -0.006(2) -0.006(3)
C7B 0.035(3) 0.102(4) 0.031(2) -0.008(3) -0.002(2) -0.012(3)
C8B 0.032(2) 0.057(3) 0.030(2) -0.004(2) -0.0011(19) 0.005(2)
C9B 0.031(2) 0.052(3) 0.033(2) -0.004(2) -0.0018(19) 0.003(2)
C10B 0.029(2) 0.054(3) 0.032(2) -0.006(2) -0.0024(19) 0.003(2)
C11B 0.035(3) 0.099(4) 0.033(3) -0.007(3) -0.005(2) -0.002(3)
C12B 0.038(3) 0.086(4) 0.029(2) -0.005(2) -0.009(2) 0.005(3)
C13B 0.037(2) 0.054(3) 0.026(2) -0.0013(19) 0.0023(19) 0.007(2)
C14B 0.032(2) 0.043(2) 0.036(2) -0.0016(19) -0.0002(19) 0.003(2)
C15B 0.040(3) 0.061(3) 0.043(3) 0.001(2) 0.001(2) -0.005(2)
C16B 0.050(3) 0.063(3) 0.040(3) -0.006(2) 0.008(2) -0.002(3)
C17B 0.048(3) 0.043(3) 0.034(2) -0.002(2) 0.008(2) 0.010(2)
C18B 0.071(4) 0.048(3) 0.044(3) 0.001(2) -0.002(3) -0.003(3)
C19B 0.074(4) 0.060(3) 0.042(3) -0.007(2) 0.010(3) -0.015(3)
C20B 0.053(3) 0.048(3) 0.031(2) 0.002(2) 0.005(2) 0.002(2)
C22B 0.062(3) 0.057(3) 0.028(2) 0.010(2) 0.003(2) -0.004(3)
C23B 0.070(4) 0.083(4) 0.039(3) 0.007(3) -0.007(3) -0.025(3)
C24B 0.081(5) 0.141(7) 0.046(3) -0.005(4) -0.003(3) -0.036(5)
C25B 0.106(6) 0.139(7) 0.033(3) -0.002(4) -0.005(4) -0.017(6)
C26B 0.082(4) 0.079(4) 0.031(3) 0.012(3) 0.004(3) 0.000(4)
C27B 0.060(3) 0.064(3) 0.033(2) 0.013(2) 0.000(2) 0.004(3)
C28B 0.071(4) 0.127(4) 0.062(3) -0.005(3) 0.010(3) -0.049(4)
C29B 0.100(4) 0.126(4) 0.042(3) 0.009(3) 0.017(3) 0.013(4)
F1B 0.052(6) 0.132(5) 0.071(7) -0.023(4) 0.005(4) -0.032(4)
F2B 0.092(6) 0.129(6) 0.088(5) 0.011(5) 0.022(5) -0.064(5)
F3B 0.066(5) 0.152(8) 0.084(5) -0.002(6) 0.001(4) -0.045(6)
F12 0.058(6) 0.131(6) 0.084(8) -0.016(5) 0.013(5) -0.019(5)
F22 0.089(6) 0.131(6) 0.069(5) 0.009(5) 0.014(4) -0.076(5)
F32 0.083(5) 0.134(7) 0.088(5) -0.008(5) 0.015(4) -0.066(5)
F4B 0.100(7) 0.125(5) 0.074(6) -0.026(5) 0.010(5) 0.018(5)
F5B 0.117(7) 0.116(6) 0.059(7) 0.020(5) 0.030(5) 0.001(6)
F6B 0.091(5) 0.152(7) 0.059(4) 0.009(5) 0.018(4) 0.018(6)
F42 0.124(7) 0.129(5) 0.077(6) 0.000(5) 0.023(5) 0.031(5)
F52 0.109(6) 0.142(7) 0.032(5) 0.021(5) 0.010(4) 0.000(6)
F62 0.083(5) 0.157(7) 0.055(4) 0.002(6) 0.020(4) 0.016(6)
N4B 0.038(2) 0.080(3) 0.025(2) -0.011(2) -0.0040(18) 0.000(2)
N21B 0.049(2) 0.049(3) 0.039(2) -0.0031(19) -0.0001(19) 0.005(2)
O1B 0.044(2) 0.112(3) 0.0321(18) -0.007(2) 0.0082(16) 0.003(2)
O2B 0.086(3) 0.069(2) 0.0376(19) -0.0105(18) -0.001(2) 0.032(2)
O1W 0.045(2) 0.071(3) 0.105(4) -0.013(2) 0.029(2) -0.016(2)

loop_
_atom_type_symbol
_atom_type_description
_atom_type_scat_dispersion_real
_atom_type_scat_dispersion_imag
_atom_type_scat_source
C C 0.0033 0.0000 'International Tables Vol C Tables 4.2.6.8 and 6.1.1.4'
H H 0.0000 0.0000 'International Tables Vol C Tables 4.2.6.8 and 6.1.1.4'
N N 0.0061 0.0000 'International Tables Vol C Tables 4.2.6.8 and 6.1.1.4'
O O 0.0106 0.0000 'International Tables Vol C Tables 4.2.6.8 and 6.1.1.4'
F F 0.0171 0.0000 'International Tables Vol C Tables 4.2.6.8 and 6.1.1.4'

loop_
_geom_angle_atom_site_label_1
_geom_angle_atom_site_label_2
_geom_angle_atom_site_label_3
_geom_angle
C2A C1A C10A 120.9(5)
C2A C1A H1A 119.6
C10A C1A H1A 119.6
C1A C2A C3A 121.7(5)
C1A C2A H2A 119.2
C3A C2A H2A 119.2
O1A C3A N4A 123.0(5)
O1A C3A C2A 122.2(5)
N4A C3A C2A 114.7(4)
N4A C5A C6A 111.4(4)
N4A C5A C10A 109.5(4)
C6A C5A C10A 113.5(4)
N4A C5A H5A 107.4
C6A C5A H5A 107.4
C10A C5A H5A 107.4
C5A C6A C7A 109.7(5)
C5A C6A H6A 109.7
C7A C6A H6A 109.7
C5A C6A H6B 109.7
C7A C6A H6B 109.7
H6A C6A H6B 108.2
C6A C7A C8A 112.4(5)
C6A C7A H7A 109.1
C8A C7A H7A 109.1
C6A C7A H7B 109.1
C8A C7A H7B 109.1
H7A C7A H7B 107.9
C14A C8A C7A 111.9(4)
C14A C8A C9A 108.5(4)
C7A C8A C9A 111.4(4)
C14A C8A H8A 108.3
C7A C8A H8A 108.3
C9A C8A H8A 108.3
C11A C9A C8A 111.5(4)
C11A C9A C10A 114.0(4)
C8A C9A C10A 111.5(4)
C11A C9A H9A 106.4
C8A C9A H9A 106.4
C10A C9A H9A 106.4
C1A C10A C19A 107.9(5)
C1A C10A C5A 104.1(4)
C19A C10A C5A 112.9(5)
C1A C10A C9A 112.3(4)
C19A C10A C9A 111.6(4)
C5A C10A C9A 107.9(4)
C9A C11A C12A 113.2(4)
C9A C11A H11A 108.9
C12A C11A H11A 108.9
C9A C11A H11B 108.9
C12A C11A H11B 108.9
H11A C11A H11B 107.8
C13A C12A C11A 111.8(4)
C13A C12A H12A 109.2
C11A C12A H12A 109.2
C13A C12A H12B 109.2
C11A C12A H12B 109.2
H12A C12A H12B 107.9
C12A C13A C18A 111.0(4)
C12A C13A C14A 108.0(4)
C18A C13A C14A 113.5(4)
C12A C13A C17A 116.0(4)
C18A C13A C17A 109.3(4)
C14A C13A C17A 98.6(3)
C8A C14A C15A 119.3(4)
C8A C14A C13A 112.9(4)
C15A C14A C13A 104.3(4)
C8A C14A H14A 106.5
C15A C14A H14A 106.5
C13A C14A H14A 106.5
C14A C15A C16A 103.7(4)
C14A C15A H15A 111.0
C16A C15A H15A 111.0
C14A C15A H15B 111.0
C16A C15A H15B 111.0
H15A C15A H15B 109.0
C17A C16A C15A 106.2(4)
C17A C16A H16A 110.5
C15A C16A H16A 110.5
C17A C16A H16B 110.5
C15A C16A H16B 110.5
H16A C16A H16B 108.7
C20A C17A C16A 112.6(4)
C20A C17A C13A 114.8(4)
C16A C17A C13A 104.4(4)
C20A C17A H17A 108.3
C16A C17A H17A 108.3
C13A C17A H17A 108.3
C13A C18A H18A 109.5
C13A C18A H18B 109.5
H18A C18A H18B 109.5
C13A C18A H18C 109.5
H18A C18A H18C 109.5
H18B C18A H18C 109.5
C10A C19A H19A 109.5
C10A C19A H19B 109.5
H19A C19A H19B 109.5
C10A C19A H19C 109.5
H19A C19A H19C 109.5
H19B C19A H19C 109.5
O2A C20A N21A 121.7(4)
O2A C20A C17A 124.6(5)
N21A C20A C17A 113.7(4)
C27A C22A N21A 120.2(5)
C27A C22A C23A 118.5(4)
N21A C22A C23A 121.2(4)
C24A C23A C22A 120.8(5)
C24A C23A C28A 118.6(5)
C22A C23A C28A 120.5(4)
C25A C24A C23A 120.2(6)
C25A C24A H24A 119.9
C23A C24A H24A 119.9
C24A C25A C26A 119.2(5)
C24A C25A H25A 120.4
C26A C25A H25A 120.4
C25A C26A C27A 121.1(5)
C25A C26A C29A 119.6(5)
C27A C26A C29A 119.3(6)
C22A C27A C26A 120.2(5)
C22A C27A H27A 119.9
C26A C27A H27A 119.9
F2A C28A F3A 108.0(5)
F2A C28A F1A 106.1(4)
F3A C28A F1A 106.0(5)
F2A C28A C23A 112.2(4)
F3A C28A C23A 112.2(4)
F1A C28A C23A 111.9(4)
F51 C29A F6A 69.8(8)
F51 C29A F4A 128.0(11)
F6A C29A F4A 107.0(9)
F51 C29A F41 110.5(9)
F6A C29A F41 127.2(10)
F6A C29A F5A 104.0(7)
F4A C29A F5A 107.3(9)
F41 C29A F5A 81.0(9)
F51 C29A F61 105.0(7)
F4A C29A F61 75.0(9)
F41 C29A F61 102.3(8)
F5A C29A F61 133.2(8)
F51 C29A C26A 113.8(8)
F6A C29A C26A 114.0(8)
F4A C29A C26A 114.2(8)
F41 C29A C26A 113.1(7)
F5A C29A C26A 109.7(8)
F61 C29A C26A 111.3(8)
C3A N4A C5A 122.1(4)
C3A N4A H3N 120(4)
C5A N4A H3N 116(4)
C20A N21A C22A 127.0(4)
C20A N21A H4N 112(6)
C22A N21A H4N 119(6)
C2B C1B C10B 122.1(5)
C2B C1B H1B 118.9
C10B C1B H1B 118.9
C1B C2B C3B 122.2(5)
C1B C2B H2B 118.9
C3B C2B H2B 118.9
O1B C3B N4B 122.0(5)
O1B C3B C2B 122.4(5)
N4B C3B C2B 115.6(4)
N4B C5B C6B 112.1(4)
N4B C5B C10B 110.8(4)
C6B C5B C10B 112.3(4)
N4B C5B H5B 107.1
C6B C5B H5B 107.1
C10B C5B H5B 107.1
C5B C6B C7B 109.4(4)
C5B C6B H6C 109.8
C7B C6B H6C 109.8
C5B C6B H6D 109.8
C7B C6B H6D 109.8
H6C C6B H6D 108.2
C8B C7B C6B 113.8(4)
C8B C7B H7C 108.8
C6B C7B H7C 108.8
C8B C7B H7D 108.8
C6B C7B H7D 108.8
H7C C7B H7D 107.7
C7B C8B C14B 111.9(4)
C7B C8B C9B 110.3(4)
C14B C8B C9B 108.8(4)
C7B C8B H8B 108.5
C14B C8B H8B 108.5
C9B C8B H8B 108.5
C11B C9B C8B 112.5(4)
C11B C9B C10B 114.1(4)
C8B C9B C10B 110.5(4)
C11B C9B H9B 106.4
C8B C9B H9B 106.4
C10B C9B H9B 106.4
C1B C10B C19B 107.3(5)
C1B C10B C5B 104.9(4)
C19B C10B C5B 112.0(4)
C1B C10B C9B 112.9(4)
C19B C10B C9B 112.9(4)
C5B C10B C9B 106.6(4)
C12B C11B C9B 112.8(5)
C12B C11B H11C 109.0
C9B C11B H11C 109.0
C12B C11B H11D 109.0
C9B C11B H11D 109.0
H11C C11B H11D 107.8
C13B C12B C11B 110.4(4)
C13B C12B H12C 109.6
C11B C12B H12C 109.6
C13B C12B H12D 109.6
C11B C12B H12D 109.6
H12C C12B H12D 108.1
C18B C13B C12B 110.6(5)
C18B C13B C14B 113.0(4)
C12B C13B C14B 107.9(4)
C18B C13B C17B 109.4(4)
C12B C13B C17B 116.2(4)
C14B C13B C17B 99.4(4)
C8B C14B C15B 118.8(4)
C8B C14B C13B 114.3(4)
C15B C14B C13B 103.4(4)
C8B C14B H14B 106.5
C15B C14B H14B 106.5
C13B C14B H14B 106.5
C16B C15B C14B 103.8(4)
C16B C15B H15C 111.0
C14B C15B H15C 111.0
C16B C15B H15D 111.0
C14B C15B H15D 111.0
H15C C15B H15D 109.0
C15B C16B C17B 106.7(4)
C15B C16B H16C 110.4
C17B C16B H16C 110.4
C15B C16B H16D 110.4
C17B C16B H16D 110.4
H16C C16B H16D 108.6
C20B C17B C16B 112.3(4)
C20B C17B C13B 114.9(4)
C16B C17B C13B 104.0(4)
C20B C17B H17B 108.5
C16B C17B H17B 108.5
C13B C17B H17B 108.5
C13B C18B H18D 109.5
C13B C18B H18E 109.5
H18D C18B H18E 109.5
C13B C18B H18F 109.5
H18D C18B H18F 109.5
H18E C18B H18F 109.5
C10B C19B H19D 109.5
C10B C19B H19E 109.5
H19D C19B H19E 109.5
C10B C19B H19F 109.5
H19D C19B H19F 109.5
H19E C19B H19F 109.5
O2B C20B N21B 123.3(5)
O2B C20B C17B 122.3(5)
N21B C20B C17B 114.4(4)
C27B C22B C23B 119.1(5)
C27B C22B N21B 119.4(5)
C23B C22B N21B 121.5(5)
C24B C23B C22B 119.6(6)
C24B C23B C28B 118.3(6)
C22B C23B C28B 121.9(5)
C25B C24B C23B 121.4(7)
C25B C24B H24B 119.3
C23B C24B H24B 119.3
C26B C25B C24B 118.7(6)
C26B C25B H25B 120.6
C24B C25B H25B 120.6
C25B C26B C27B 120.6(6)
C25B C26B C29B 118.4(6)
C27B C26B C29B 120.9(7)
C22B C27B C26B 120.5(6)
C22B C27B H27B 119.8
C26B C27B H27B 119.8
F12 C28B F2B 116.3(14)
F12 C28B F32 113.5(11)
F2B C28B F32 79.9(8)
F12 C28B F3B 87.1(12)
F2B C28B F3B 107.5(8)
F2B C28B F1B 105.4(9)
F32 C28B F1B 125.2(13)
F3B C28B F1B 101.9(10)
F12 C28B F22 106.5(9)
F32 C28B F22 103.2(8)
F3B C28B F22 129.8(8)
F1B C28B F22 92.1(11)
F12 C28B C23B 113.9(12)
F2B C28B C23B 116.2(10)
F32 C28B C23B 112.6(8)
F3B C28B C23B 111.9(8)
F1B C28B C23B 112.9(10)
F22 C28B C23B 106.0(8)
F5B C29B F6B 113.5(11)
F5B C29B F42 122.2(11)
F6B C29B F42 70.7(9)
F6B C29B F52 128.5(11)
F42 C29B F52 106.9(8)
F5B C29B F62 82.8(10)
F42 C29B F62 103.6(9)
F52 C29B F62 103.9(9)
F5B C29B F4B 105.7(8)
F6B C29B F4B 102.1(9)
F52 C29B F4B 84.3(9)
F62 C29B F4B 131.7(9)
F5B C29B C26B 112.7(10)
F6B C29B C26B 113.8(7)
F42 C29B C26B 117.0(8)
F52 C29B C26B 112.2(10)
F62 C29B C26B 112.0(7)
F4B C29B C26B 108.0(8)
C3B N4B C5B 121.2(4)
C3B N4B H1N 113(3)
C5B N4B H1N 125(3)
C20B N21B C22B 122.1(5)
C20B N21B H2N 119(3)
C22B N21B H2N 118(3)
H1W O1W H2W 106(3)

loop_
_geom_bond_atom_site_label_1
_geom_bond_atom_site_label_2
_geom_bond_distance
C1A C2A 1.315(7)
C1A C10A 1.511(7)
C1A H1A 0.9300
C2A C3A 1.468(7)
C2A H2A 0.9300
C3A O1A 1.245(6)
C3A N4A 1.321(7)
C5A N4A 1.461(6)
C5A C6A 1.496(7)
C5A C10A 1.530(6)
C5A H5A 0.9800
C6A C7A 1.521(7)
C6A H6A 0.9700
C6A H6B 0.9700
C7A C8A 1.532(7)
C7A H7A 0.9700
C7A H7B 0.9700
C8A C14A 1.522(6)
C8A C9A 1.542(6)
C8A H8A 0.9800
C9A C11A 1.527(6)
C9A C10A 1.553(6)
C9A H9A 0.9800
C10A C19A 1.522(8)
C11A C12A 1.535(6)
C11A H11A 0.9700
C11A H11B 0.9700
C12A C13A 1.516(7)
C12A H12A 0.9700
C12A H12B 0.9700
C13A C18A 1.535(7)
C13A C14A 1.539(6)
C13A C17A 1.553(6)
C14A C15A 1.532(7)
C14A H14A 0.9800
C15A C16A 1.546(7)
C15A H15A 0.9700
C15A H15B 0.9700
C16A C17A 1.538(7)
C16A H16A 0.9700
C16A H16B 0.9700
C17A C20A 1.523(6)
C17A H17A 0.9800
C18A H18A 0.9600
C18A H18B 0.9600
C18A H18C 0.9600
C19A H19A 0.9600
C19A H19B 0.9600
C19A H19C 0.9600
C20A O2A 1.194(6)
C20A N21A 1.373(7)
C22A C27A 1.384(7)
C22A N21A 1.402(6)
C22A C23A 1.403(7)
C23A C24A 1.388(7)
C23A C28A 1.502(8)
C24A C25A 1.375(9)
C24A H24A 0.9300
C25A C26A 1.388(10)
C25A H25A 0.9300
C26A C27A 1.388(7)
C26A C29A 1.493(9)
C27A H27A 0.9300
C28A F2A 1.320(6)
C28A F3A 1.329(7)
C28A F1A 1.339(7)
C29A F51 1.284(9)
C29A F6A 1.306(10)
C29A F4A 1.313(11)
C29A F41 1.339(11)
C29A F5A 1.360(10)
C29A F61 1.363(10)
N4A H3N 0.82(2)
N21A H4N 0.83(2)
C1B C2B 1.316(7)
C1B C10B 1.512(7)
C1B H1B 0.9300
C2B C3B 1.456(7)
C2B H2B 0.9300
C3B O1B 1.243(6)
C3B N4B 1.334(7)
C5B N4B 1.454(6)
C5B C6B 1.514(7)
C5B C10B 1.546(6)
C5B H5B 0.9800
C6B C7B 1.521(7)
C6B H6C 0.9700
C6B H6D 0.9700
C7B C8B 1.518(7)
C7B H7C 0.9700
C7B H7D 0.9700
C8B C14B 1.518(6)
C8B C9B 1.545(6)
C8B H8B 0.9800
C9B C11B 1.540(6)
C9B C10B 1.550(6)
C9B H9B 0.9800
C10B C19B 1.529(7)
C11B C12B 1.537(7)
C11B H11C 0.9700
C11B H11D 0.9700
C12B C13B 1.530(7)
C12B H12C 0.9700
C12B H12D 0.9700
C13B C18B 1.525(7)
C13B C14B 1.543(6)
C13B C17B 1.555(7)
C14B C15B 1.542(7)
C14B H14B 0.9800
C15B C16B 1.535(7)
C15B H15C 0.9700
C15B H15D 0.9700
C16B C17B 1.551(8)
C16B H16C 0.9700
C16B H16D 0.9700
C17B C20B 1.528(6)
C17B H17B 0.9800
C18B H18D 0.9600
C18B H18E 0.9600
C18B H18F 0.9600
C19B H19D 0.9600
C19B H19E 0.9600
C19B H19F 0.9600
C20B O2B 1.201(6)
C20B N21B 1.351(7)
C22B C27B 1.377(8)
C22B C23B 1.388(9)
C22B N21B 1.417(7)
C23B C24B 1.384(9)
C23B C28B 1.509(10)
C24B C25B 1.375(11)
C24B H24B 0.9300
C25B C26B 1.373(11)
C25B H25B 0.9300
C26B C27B 1.388(8)
C26B C29B 1.488(10)
C27B H27B 0.9300
C28B F12 1.241(13)
C28B F2B 1.283(11)
C28B F32 1.311(10)
C28B F3B 1.363(11)
C28B F1B 1.383(12)
C28B F22 1.406(12)
C29B F5B 1.259(13)
C29B F6B 1.282(12)
C29B F42 1.296(10)
C29B F52 1.339(10)
C29B F62 1.358(10)
C29B F4B 1.395(11)
N4B H1N 0.83(5)
N21B H2N 0.82(4)
O1W H1W 0.89(2)
O1W H2W 0.89(2)

loop_
_geom_hbond_atom_site_label_D
_geom_hbond_atom_site_label_H
_geom_hbond_atom_site_label_A
_geom_hbond_distance_DH
_geom_hbond_distance_HA
_geom_hbond_distance_DA
_geom_hbond_angle_DHA
_geom_hbond_site_symmetry_A
N4A H3N O1B 0.82(2) 2.08(2) 2.897(6) 170(5) .
N21A H4N F1A 0.83(2) 2.28(7) 2.807(5) 122(7) .
N4B H1N O1A 0.83(5) 2.10(5) 2.906(6) 162(4) .
N21B H2N O1W 0.82(4) 2.03(5) 2.839(6) 172(4) 4_456
O1W H2W O1B 0.89(2) 1.92(2) 2.801(6) 174(8) .
O1W H1W O1A 0.89(2) 1.91(3) 2.753(5) 159(5) 1_655
C16A H16A O2A 0.97 2.45 2.856(7) 104.7 .
C16B H16D O2B 0.97 2.44 2.869(7) 106.2 .
C18B H18E F2A 0.96 2.51 3.319(6) 141.4 2_465
C19A H19A N4A 0.96 2.59 2.961(8) 103.1 .
C19A H19C F32 0.96 2.54 3.415(12) 151.5 2_564
C19B H19D O2A 0.96 2.47 3.381(7) 159.3 2_565
C24A H24A F3A 0.93 2.34 2.679(7) 101.2 .
C24B H24B F32 0.93 2.33 2.677(16) 101.4 .
C27A H27A O2A 0.93 2.34 2.851(6) 114.0 .
C27B H27B F62 0.93 2.40 2.721(12) 100.3 .

loop_
_geom_torsion_atom_site_label_1
_geom_torsion_atom_site_label_2
_geom_torsion_atom_site_label_3
_geom_torsion_atom_site_label_4
_geom_torsion
C10A C1A C2A C3A -0.2(11)
C1A C2A C3A O1A 157.9(7)
C1A C2A C3A N4A -18.9(10)
N4A C5A C6A C7A 176.8(5)
C10A C5A C6A C7A -59.1(8)
C5A C6A C7A C8A 54.8(8)
C6A C7A C8A C14A -174.7(5)
C6A C7A C8A C9A -53.1(7)
C14A C8A C9A C11A -54.1(5)
C7A C8A C9A C11A -177.7(5)
C14A C8A C9A C10A 177.2(4)
C7A C8A C9A C10A 53.6(6)
C2A C1A C10A C19A -82.7(7)
C2A C1A C10A C5A 37.5(8)
C2A C1A C10A C9A 154.0(6)
N4A C5A C10A C1A -56.3(6)
C6A C5A C10A C1A 178.6(5)
N4A C5A C10A C19A 60.5(6)
C6A C5A C10A C19A -64.6(6)
N4A C5A C10A C9A -175.8(4)
C6A C5A C10A C9A 59.1(6)
C11A C9A C10A C1A 63.4(6)
C8A C9A C10A C1A -169.3(4)
C11A C9A C10A C19A -57.9(6)
C8A C9A C10A C19A 69.4(6)
C11A C9A C10A C5A 177.5(4)
C8A C9A C10A C5A -55.1(5)
C8A C9A C11A C12A 52.1(6)
C10A C9A C11A C12A 179.5(4)
C9A C11A C12A C13A -53.3(6)
C11A C12A C13A C18A -69.7(5)
C11A C12A C13A C14A 55.3(5)
C11A C12A C13A C17A 164.8(4)
C7A C8A C14A C15A -53.7(7)
C9A C8A C14A C15A -176.9(5)
C7A C8A C14A C13A -176.7(4)
C9A C8A C14A C13A 60.0(5)
C12A C13A C14A C8A -60.8(5)
C18A C13A C14A C8A 62.7(5)
C17A C13A C14A C8A 178.2(4)
C12A C13A C14A C15A 168.2(5)
C18A C13A C14A C15A -68.3(5)
C17A C13A C14A C15A 47.1(5)
C8A C14A C15A C16A -161.4(5)
C13A C14A C15A C16A -34.2(6)
C14A C15A C16A C17A 7.1(7)
C15A C16A C17A C20A 147.4(5)
C15A C16A C17A C13A 22.2(6)
C12A C13A C17A C20A 79.3(5)
C18A C13A C17A C20A -47.1(6)
C14A C13A C17A C20A -165.8(4)
C12A C13A C17A C16A -157.0(4)
C18A C13A C17A C16A 76.7(5)
C14A C13A C17A C16A -42.0(5)
C16A C17A C20A O2A -20.0(7)
C13A C17A C20A O2A 99.3(6)
C16A C17A C20A N21A 159.6(4)
C13A C17A C20A N21A -81.1(5)
C27A C22A C23A C24A -1.6(8)
N21A C22A C23A C24A -178.1(5)
C27A C22A C23A C28A 179.5(5)
N21A C22A C23A C28A 3.0(8)
C22A C23A C24A C25A 2.1(9)
C28A C23A C24A C25A -179.0(6)
C23A C24A C25A C26A -0.6(10)
C24A C25A C26A C27A -1.5(11)
C24A C25A C26A C29A 177.1(7)
N21A C22A C27A C26A 176.1(5)
C23A C22A C27A C26A -0.5(8)
C25A C26A C27A C22A 2.0(10)
C29A C26A C27A C22A -176.6(6)
C24A C23A C28A F2A -112.1(6)
C22A C23A C28A F2A 66.8(7)
C24A C23A C28A F3A 9.7(7)
C22A C23A C28A F3A -171.3(5)
C24A C23A C28A F1A 128.8(5)
C22A C23A C28A F1A -52.3(6)
C25A C26A C29A F51 -28.3(13)
C27A C26A C29A F51 150.3(10)
C25A C26A C29A F6A 49.1(12)
C27A C26A C29A F6A -132.2(10)
C25A C26A C29A F4A 172.5(10)
C27A C26A C29A F4A -8.8(13)
C25A C26A C29A F41 -155.5(9)
C27A C26A C29A F41 23.2(12)
C25A C26A C29A F5A -67.0(11)
C27A C26A C29A F5A 111.6(9)
C25A C26A C29A F61 90.0(10)
C27A C26A C29A F61 -91.3(10)
O1A C3A N4A C5A 177.8(5)
C2A C3A N4A C5A -5.5(9)
C6A C5A N4A C3A 171.2(6)
C10A C5A N4A C3A 44.9(7)
O2A C20A N21A C22A 9.7(8)
C17A C20A N21A C22A -169.8(5)
C27A C22A N21A C20A 28.3(8)
C23A C22A N21A C20A -155.3(5)
C10B C1B C2B C3B 1.1(11)
C1B C2B C3B O1B 165.4(7)
C1B C2B C3B N4B -13.9(10)
N4B C5B C6B C7B 176.5(5)
C10B C5B C6B C7B -57.9(7)
C5B C6B C7B C8B 53.3(7)
C6B C7B C8B C14B -174.9(5)
C6B C7B C8B C9B -53.5(7)
C7B C8B C9B C11B -174.2(5)
C14B C8B C9B C11B -51.0(6)
C7B C8B C9B C10B 57.0(5)
C14B C8B C9B C10B -179.8(4)
C2B C1B C10B C19B -87.6(7)
C2B C1B C10B C5B 31.7(8)
C2B C1B C10B C9B 147.3(6)
N4B C5B C10B C1B -52.1(6)
C6B C5B C10B C1B -178.4(5)
N4B C5B C10B C19B 63.9(5)
C6B C5B C10B C19B -62.4(6)
N4B C5B C10B C9B -172.1(4)
C6B C5B C10B C9B 61.6(5)
C11B C9B C10B C1B 57.4(6)
C8B C9B C10B C1B -174.7(4)
C11B C9B C10B C19B -64.5(6)
C8B C9B C10B C19B 63.4(5)
C11B C9B C10B C5B 172.1(4)
C8B C9B C10B C5B -60.0(5)
C8B C9B C11B C12B 52.5(6)
C10B C9B C11B C12B 179.3(4)
C9B C11B C12B C13B -55.7(7)
C11B C12B C13B C18B -66.7(5)
C11B C12B C13B C14B 57.3(6)
C11B C12B C13B C17B 167.8(4)
C7B C8B C14B C15B -58.5(6)
C9B C8B C14B C15B 179.2(4)
C7B C8B C14B C13B 178.9(4)
C9B C8B C14B C13B 56.7(5)
C18B C13B C14B C8B 62.2(5)
C12B C13B C14B C8B -60.4(5)
C17B C13B C14B C8B 178.0(4)
C18B C13B C14B C15B -68.5(5)
C12B C13B C14B C15B 168.9(4)
C17B C13B C14B C15B 47.4(4)
C8B C14B C15B C16B -163.9(4)
C13B C14B C15B C16B -36.1(5)
C14B C15B C16B C17B 10.0(6)
C15B C16B C17B C20B 144.2(4)
C15B C16B C17B C13B 19.3(5)
C18B C13B C17B C20B -45.2(6)
C12B C13B C17B C20B 80.9(6)
C14B C13B C17B C20B -163.7(4)
C18B C13B C17B C16B 78.0(5)
C12B C13B C17B C16B -155.9(4)
C14B C13B C17B C16B -40.5(4)
C16B C17B C20B O2B -32.0(7)
C13B C17B C20B O2B 86.6(6)
C16B C17B C20B N21B 149.2(5)
C13B C17B C20B N21B -92.2(5)
C27B C22B C23B C24B -0.7(10)
N21B C22B C23B C24B 178.8(6)
C27B C22B C23B C28B -175.9(6)
N21B C22B C23B C28B 3.6(10)
C22B C23B C24B C25B 0.8(13)
C28B C23B C24B C25B 176.2(8)
C23B C24B C25B C26B -0.3(14)
C24B C25B C26B C27B -0.4(12)
C24B C25B C26B C29B 177.6(8)
C23B C22B C27B C26B 0.1(9)
N21B C22B C27B C26B -179.5(5)
C25B C26B C27B C22B 0.5(10)
C29B C26B C27B C22B -177.4(6)
C24B C23B C28B F12 121.3(10)
C22B C23B C28B F12 -63.4(12)
C24B C23B C28B F2B -99.4(10)
C22B C23B C28B F2B 75.9(11)
C24B C23B C28B F32 -9.8(12)
C22B C23B C28B F32 165.5(9)
C24B C23B C28B F3B 24.5(11)
C22B C23B C28B F3B -160.2(9)
C24B C23B C28B F1B 138.7(10)
C22B C23B C28B F1B -46.0(11)
C24B C23B C28B F22 -121.9(9)
C22B C23B C28B F22 53.3(10)
C25B C26B C29B F5B -76.4(12)
C27B C26B C29B F5B 101.5(10)
C25B C26B C29B F6B 152.6(10)
C27B C26B C29B F6B -29.5(12)
C25B C26B C29B F42 73.0(12)
C27B C26B C29B F42 -109.1(10)
C25B C26B C29B F52 -51.1(11)
C27B C26B C29B F52 126.8(9)
C25B C26B C29B F62 -167.6(9)
C27B C26B C29B F62 10.3(11)
C25B C26B C29B F4B 40.0(11)
C27B C26B C29B F4B -142.1(8)
O1B C3B N4B C5B 168.8(5)
C2B C3B N4B C5B -11.8(9)
C6B C5B N4B C3B 173.1(5)
C10B C5B N4B C3B 46.7(7)
O2B C20B N21B C22B 3.6(8)
C17B C20B N21B C22B -177.6(5)
C27B C22B N21B C20B 48.7(7)
C23B C22B N21B C20B -130.8(6)
